data_4301272
loop_
_publ_author_name
'Wayne Ouellette'
'Guangbin Wang'
'Hongxue Liu'
'Gordon T. Yee'
'Charles J. O'Connor'
'Jon Zubieta'

_publ_contact_author_address
;Department of Chemistry
111 College Place
Syracuse University
Syracuse, NY 13244    
;
_publ_contact_author_name 'Jon Zubieta'
_publ_section_title
;
The Hydrothermal and Structural Chemistry of Oxovanadium-Arylphosphonate
Networks and Frameworks
;
_journal_name_full 'Inorganic Chemistry'
_journal_page_first 953
_journal_page_last 963
_journal_paper_doi 10.1021/ic801450m
_journal_volume 48
_journal_year 2009
_chemical_formula_sum 'C6 H6 O7 P2 V'
_chemical_formula_weight 302.99
_chemical_name_systematic
; 
 ? 
;
_space_group_IT_number 14
_symmetry_cell_setting monoclinic
_symmetry_space_group_name_Hall '-P 2ybc'
_symmetry_space_group_name_H-M 'P 1 21/c 1'
_atom_sites_solution_hydrogens geom
_atom_sites_solution_primary direct
_atom_sites_solution_secondary difmap
_audit_creation_method SHELXL-97
_cell_angle_alpha 90.00
_cell_angle_beta 107.7270(10)
_cell_angle_gamma 90.00
_cell_formula_units_Z 4
_cell_length_a 10.1805(7)
_cell_length_b 9.3692(7)
_cell_length_c 10.2303(7)
_cell_measurement_reflns_used 2311
_cell_measurement_temperature 90(2)
_cell_measurement_theta_max 28.28
_cell_measurement_theta_min 2.10
_cell_volume 929.47(11)
_computing_cell_refinement 'Bruker SMART'
_computing_data_collection 'Bruker SMART'
_computing_data_reduction 'Bruker SAINT'
_computing_molecular_graphics 'Bruker SHELXTL'
_computing_publication_material 'Bruker SHELXTL'
_computing_structure_refinement 'SHELXL-97 (Sheldrick, 1997)'
_computing_structure_solution 'SHELXS-97 (Sheldrick, 1990)'
_diffrn_ambient_temperature 90(2)
_diffrn_detector_area_resol_mean 512
_diffrn_measured_fraction_theta_full 0.999
_diffrn_measured_fraction_theta_max 0.999
_diffrn_measurement_device_type 'APEX CCD area detector'
_diffrn_measurement_method 'Phi and omega scans'
_diffrn_radiation_monochromator graphite
_diffrn_radiation_probe x-ray
_diffrn_radiation_type MoK\a
_diffrn_radiation_wavelength 0.71073
_diffrn_reflns_av_R_equivalents 0.0239
_diffrn_reflns_av_sigmaI/netI 0.0213
_diffrn_reflns_limit_h_max 13
_diffrn_reflns_limit_h_min -13
_diffrn_reflns_limit_k_max 12
_diffrn_reflns_limit_k_min -12
_diffrn_reflns_limit_l_max 13
_diffrn_reflns_limit_l_min -13
_diffrn_reflns_number 9607
_diffrn_reflns_theta_full 28.28
_diffrn_reflns_theta_max 28.28
_diffrn_reflns_theta_min 2.10
_diffrn_source 'fine-focus sealed tube'
_diffrn_standards_decay_% 0.001
_exptl_absorpt_coefficient_mu 1.429
_exptl_absorpt_correction_T_max 0.9451
_exptl_absorpt_correction_T_min 0.5987
_exptl_absorpt_correction_type multi-scan
_exptl_absorpt_process_details 'SADABS SHELXL-97 (SHELDRICK, 1997)'
_exptl_crystal_colour blue
_exptl_crystal_density_diffrn 2.165
_exptl_crystal_density_method 'not measured'
_exptl_crystal_description plate
_exptl_crystal_F_000 604
_exptl_crystal_size_max 0.40
_exptl_crystal_size_mid 0.08
_exptl_crystal_size_min 0.04
_refine_diff_density_max 0.549
_refine_diff_density_min -0.390
_refine_diff_density_rms 0.085
_refine_ls_extinction_method none
_refine_ls_goodness_of_fit_ref 1.094
_refine_ls_hydrogen_treatment mixed
_refine_ls_matrix_type full
_refine_ls_number_parameters 169
_refine_ls_number_reflns 2311
_refine_ls_number_restraints 0
_refine_ls_restrained_S_all 1.094
_refine_ls_R_factor_all 0.0323
_refine_ls_R_factor_gt 0.0296
_refine_ls_shift/su_max 0.001
_refine_ls_shift/su_mean 0.000
_refine_ls_structure_factor_coef Fsqd
_refine_ls_weighting_details 'calc w=1/[\s^2^(Fo^2^)+(0.0319P)^2^+1.3506P] where P=(Fo^2^+2Fc^2^)/3'
_refine_ls_weighting_scheme calc
_refine_ls_wR_factor_gt 0.0718
_refine_ls_wR_factor_ref 0.0733
_reflns_number_gt 2150
_reflns_number_total 2311
_reflns_threshold_expression >2sigma(I)
_cod_data_source_file ic801450m_si_005_1.cif
_cod_data_source_block p21_c_[VO(H2L1)]_(Compound_1)
_cod_depositor_comments
;
The following automatic conversions were performed:
'_symmetry_cell_setting' value 'Monoclinic' changed to 'monoclinic'
according to '/home/saulius/struct/CIF-dictionaries/cif_core.dic'
dictionary named 'cif_core.dic' version 2.4.1 from 2010-06-29.

Automatic conversion script
Id: cif_fix_enum 1527 2010-12-29 10:47:43Z saulius 
;
_cod_original_sg_symbol_H-M 'P 21/c'
_cod_database_code 4301272

loop_
_symmetry_equiv_pos_as_xyz
'x, y, z'
'-x, y+1/2, -z+1/2'
'-x, -y, -z'
'x, -y-1/2, z-1/2'

loop_
_atom_site_label
_atom_site_type_symbol
_atom_site_fract_x
_atom_site_fract_y
_atom_site_fract_z
_atom_site_U_iso_or_equiv
_atom_site_adp_type
_atom_site_occupancy
_atom_site_symmetry_multiplicity
_atom_site_calc_flag
_atom_site_refinement_flags
_atom_site_disorder_assembly
_atom_site_disorder_group
V1 V 0.50071(3) 1.07317(3) 0.75429(3) 0.00605(9) Uani 1 1 d . . .
P1 P 0.72596(5) 0.82406(5) 0.88968(5) 0.00679(12) Uani 1 1 d . . .
P2 P 0.35031(5) 0.82652(5) 0.88538(5) 0.00620(11) Uani 1 1 d . . .
O1 O 0.73524(16) 0.76852(18) 1.03666(16) 0.0137(3) Uani 1 1 d . . .
O2 O 0.66785(14) 0.97304(15) 0.86572(15) 0.0097(3) Uani 1 1 d . . .
O3 O 0.62858(15) 1.21230(15) 0.70970(15) 0.0100(3) Uani 1 1 d . . .
O4 O 0.45691(15) 0.97820(15) 0.61814(14) 0.0112(3) Uani 1 1 d . . .
O5 O 0.35066(15) 1.21559(15) 0.71571(14) 0.0095(3) Uani 1 1 d . . .
O6 O 0.38639(14) 0.97665(14) 0.85622(14) 0.0084(3) Uani 1 1 d . . .
O7 O 0.55956(15) 1.21010(17) 0.96177(15) 0.0081(3) Uani 1 1 d . . .
C1 C 0.9467(2) 0.9314(2) 0.8166(2) 0.0118(4) Uani 1 1 d . . .
C2 C 0.9013(2) 0.8261(2) 0.8887(2) 0.0079(4) Uani 1 1 d . . .
C3 C 0.9925(2) 0.7201(2) 0.9586(2) 0.0119(4) Uani 1 1 d . . .
C4 C 0.0831(2) 0.9308(2) 0.8147(2) 0.0109(4) Uani 1 1 d . . .
C5 C 0.1743(2) 0.8255(2) 0.8849(2) 0.0081(4) Uani 1 1 d . . .
C6 C 0.1282(2) 0.7196(2) 0.9570(2) 0.0123(4) Uani 1 1 d . . .
H1 H 0.889(3) 1.006(3) 0.770(3) 0.012(6) Uiso 1 1 d . . .
H3 H 0.962(3) 0.649(3) 1.012(3) 0.016(7) Uiso 1 1 d . . .
H4 H 0.111(3) 1.002(3) 0.766(3) 0.010(6) Uiso 1 1 d . . .
H6 H 0.189(3) 0.649(3) 1.005(3) 0.017(7) Uiso 1 1 d . . .
H7 H 0.558(3) 1.279(4) 0.955(3) 0.026(9) Uiso 1 1 d . . .
H4' H 0.702(4) 0.816(4) 1.077(4) 0.032(9) Uiso 1 1 d . . .

loop_
_atom_site_aniso_label
_atom_site_aniso_U_11
_atom_site_aniso_U_22
_atom_site_aniso_U_33
_atom_site_aniso_U_23
_atom_site_aniso_U_13
_atom_site_aniso_U_12
V1 0.00625(16) 0.00552(16) 0.00683(16) 0.00029(11) 0.00267(12) 0.00017(11)
P1 0.0053(2) 0.0071(2) 0.0080(2) -0.00034(17) 0.00204(18) 0.00011(17)
P2 0.0056(2) 0.0066(2) 0.0068(2) 0.00001(17) 0.00259(18) 0.00006(17)
O1 0.0153(8) 0.0171(8) 0.0109(7) 0.0021(6) 0.0074(6) 0.0036(6)
O2 0.0077(6) 0.0083(6) 0.0125(7) -0.0008(5) 0.0021(5) 0.0014(5)
O3 0.0100(7) 0.0097(7) 0.0111(7) 0.0019(5) 0.0042(6) -0.0018(5)
O4 0.0140(7) 0.0102(7) 0.0102(7) -0.0008(5) 0.0047(6) -0.0003(6)
O5 0.0086(7) 0.0091(7) 0.0106(7) 0.0017(5) 0.0026(5) 0.0019(5)
O6 0.0087(6) 0.0079(6) 0.0088(6) 0.0017(5) 0.0031(5) -0.0006(5)
O7 0.0095(7) 0.0050(7) 0.0092(7) 0.0012(5) 0.0022(5) -0.0001(5)
C1 0.0097(9) 0.0116(9) 0.0141(10) 0.0030(7) 0.0036(8) 0.0024(7)
C2 0.0061(8) 0.0092(9) 0.0082(9) -0.0015(7) 0.0018(7) 0.0001(7)
C3 0.0099(9) 0.0116(9) 0.0150(10) 0.0051(8) 0.0050(8) 0.0005(7)
C4 0.0099(9) 0.0112(9) 0.0120(9) 0.0030(7) 0.0041(7) -0.0009(7)
C5 0.0065(8) 0.0094(9) 0.0091(9) -0.0028(7) 0.0033(7) -0.0011(7)
C6 0.0092(9) 0.0107(9) 0.0171(10) 0.0055(8) 0.0041(8) 0.0022(7)

loop_
_atom_type_symbol
_atom_type_description
_atom_type_scat_dispersion_real
_atom_type_scat_dispersion_imag
_atom_type_scat_source
C C 0.0033 0.0016 'International Tables Vol C Tables 4.2.6.8 and 6.1.1.4'
H H 0.0000 0.0000 'International Tables Vol C Tables 4.2.6.8 and 6.1.1.4'
O O 0.0106 0.0060 'International Tables Vol C Tables 4.2.6.8 and 6.1.1.4'
P P 0.1023 0.0942 'International Tables Vol C Tables 4.2.6.8 and 6.1.1.4'
V V 0.3005 0.5294 'International Tables Vol C Tables 4.2.6.8 and 6.1.1.4'

loop_
_geom_angle_atom_site_label_1
_geom_angle_atom_site_label_2
_geom_angle_atom_site_label_3
_geom_angle
_geom_angle_site_symmetry_1
_geom_angle_site_symmetry_3
_geom_angle_publ_flag
O4 V1 O2 101.63(7) . . ?
O4 V1 O5 102.03(7) . . ?
O2 V1 O5 156.19(6) . . ?
O4 V1 O3 101.14(7) . . ?
O2 V1 O3 86.25(6) . . ?
O5 V1 O3 91.82(6) . . ?
O4 V1 O6 98.66(7) . . ?
O2 V1 O6 91.16(6) . . ?
O5 V1 O6 82.66(6) . . ?
O3 V1 O6 160.15(6) . . ?
O4 V1 O7 177.60(7) . . ?
O2 V1 O7 78.68(6) . . ?
O5 V1 O7 77.57(6) . . ?
O3 V1 O7 81.24(6) . . ?
O6 V1 O7 78.95(5) . . ?
O2 P1 O5 114.48(8) . 2_646 ?
O2 P1 O1 111.70(9) . . ?
O5 P1 O1 109.15(9) 2_646 . ?
O2 P1 C2 109.41(9) . . ?
O5 P1 C2 107.57(9) 2_646 . ?
O1 P1 C2 103.93(9) . . ?
O3 P2 O6 116.39(8) 2_646 . ?
O3 P2 O7 109.19(8) 2_646 3_677 ?
O6 P2 O7 107.08(8) . 3_677 ?
O3 P2 C5 109.51(9) 2_646 . ?
O6 P2 C5 107.99(8) . . ?
O7 P2 C5 106.18(9) 3_677 . ?
P1 O1 H4' 115(3) . . ?
P1 O2 V1 139.58(9) . . ?
P2 O3 V1 147.75(9) 2_656 . ?
P1 O5 V1 142.67(9) 2_656 . ?
P2 O6 V1 137.84(9) . . ?
P2 O7 V1 132.01(9) 3_677 . ?
P2 O7 H7 108(3) 3_677 . ?
V1 O7 H7 116(3) . . ?
C2 C1 C4 119.80(19) . 1_655 ?
C2 C1 H1 122.1(16) . . ?
C4 C1 H1 118.0(16) 1_655 . ?
C1 C2 C3 119.90(18) . . ?
C1 C2 P1 120.25(15) . . ?
C3 C2 P1 119.85(15) . . ?
C6 C3 C2 120.35(19) 1_655 . ?
C6 C3 H3 119.6(16) 1_655 . ?
C2 C3 H3 120.0(16) . . ?
C1 C4 C5 120.36(18) 1_455 . ?
C1 C4 H4 118.5(16) 1_455 . ?
C5 C4 H4 121.1(16) . . ?
C4 C5 C6 119.69(18) . . ?
C4 C5 P2 120.41(15) . . ?
C6 C5 P2 119.89(15) . . ?
C3 C6 C5 119.91(19) 1_455 . ?
C3 C6 H6 119.8(17) 1_455 . ?
C5 C6 H6 120.3(17) . . ?

loop_
_geom_bond_atom_site_label_1
_geom_bond_atom_site_label_2
_geom_bond_distance
_geom_bond_site_symmetry_2
_geom_bond_publ_flag
V1 O4 1.5977(14) . ?
V1 O2 1.9732(14) . ?
V1 O5 1.9755(14) . ?
V1 O3 1.9909(15) . ?
V1 O6 1.9996(14) . ?
V1 O7 2.3949(15) . ?
P1 O2 1.5067(15) . ?
P1 O5 1.5138(15) 2_646 ?
P1 O1 1.5666(16) . ?
P1 C2 1.788(2) . ?
P2 O3 1.5050(14) 2_646 ?
P2 O6 1.5064(14) . ?
P2 O7 1.5909(15) 3_677 ?
P2 C5 1.790(2) . ?
O1 H4' 0.75(3) . ?
O3 P2 1.5050(14) 2_656 ?
O5 P1 1.5138(14) 2_656 ?
O7 P2 1.5910(15) 3_677 ?
O7 H7 0.65(3) . ?
C1 C2 1.392(3) . ?
C1 C4 1.395(3) 1_655 ?
C1 H1 0.94(3) . ?
C2 C3 1.398(3) . ?
C3 C6 1.387(3) 1_655 ?
C3 H3 0.97(3) . ?
C4 C1 1.395(3) 1_455 ?
C4 C5 1.395(3) . ?
C4 H4 0.93(3) . ?
C5 C6 1.399(3) . ?
C6 C3 1.387(3) 1_455 ?
C6 H6 0.94(3) . ?

loop_
_geom_torsion_atom_site_label_1
_geom_torsion_atom_site_label_2
_geom_torsion_atom_site_label_3
_geom_torsion_atom_site_label_4
_geom_torsion
_geom_torsion_site_symmetry_1
_geom_torsion_site_symmetry_2
_geom_torsion_site_symmetry_3
_geom_torsion_site_symmetry_4
_geom_torsion_publ_flag
O5 P1 O2 V1 13.25(17) 2_646 . . . ?
O1 P1 O2 V1 -111.44(14) . . . . ?
C2 P1 O2 V1 134.05(13) . . . . ?
O4 V1 O2 P1 -32.45(15) . . . . ?
O5 V1 O2 P1 140.92(14) . . . . ?
O3 V1 O2 P1 -133.06(14) . . . . ?
O6 V1 O2 P1 66.64(14) . . . . ?
O7 V1 O2 P1 145.13(15) . . . . ?
O4 V1 O3 P2 58.44(19) . . . 2_656 ?
O2 V1 O3 P2 159.56(18) . . . 2_656 ?
O5 V1 O3 P2 -44.20(18) . . . 2_656 ?
O6 V1 O3 P2 -117.4(2) . . . 2_656 ?
O7 V1 O3 P2 -121.33(18) . . . 2_656 ?
O4 V1 O5 P1 -52.72(16) . . . 2_656 ?
O2 V1 O5 P1 133.93(15) . . . 2_656 ?
O3 V1 O5 P1 49.08(15) . . . 2_656 ?
O6 V1 O5 P1 -150.05(16) . . . 2_656 ?
O7 V1 O5 P1 129.70(16) . . . 2_656 ?
O3 P2 O6 V1 -19.90(16) 2_646 . . . ?
O7 P2 O6 V1 102.54(13) 3_677 . . . ?
C5 P2 O6 V1 -143.49(12) . . . . ?
O4 V1 O6 P2 43.78(14) . . . . ?
O2 V1 O6 P2 -58.17(13) . . . . ?
O5 V1 O6 P2 144.90(13) . . . . ?
O3 V1 O6 P2 -140.32(16) . . . . ?
O7 V1 O6 P2 -136.40(14) . . . . ?
O4 V1 O7 P2 75.8(16) . . . 3_677 ?
O2 V1 O7 P2 -21.72(11) . . . 3_677 ?
O5 V1 O7 P2 156.54(12) . . . 3_677 ?
O3 V1 O7 P2 -109.63(12) . . . 3_677 ?
O6 V1 O7 P2 71.72(11) . . . 3_677 ?
C4 C1 C2 C3 -0.1(3) 1_655 . . . ?
C4 C1 C2 P1 -179.03(16) 1_655 . . . ?
O2 P1 C2 C1 -25.93(19) . . . . ?
O5 P1 C2 C1 98.99(17) 2_646 . . . ?
O1 P1 C2 C1 -145.35(17) . . . . ?
O2 P1 C2 C3 155.16(16) . . . . ?
O5 P1 C2 C3 -79.92(18) 2_646 . . . ?
O1 P1 C2 C3 35.73(19) . . . . ?
C1 C2 C3 C6 0.2(3) . . . 1_655 ?
P1 C2 C3 C6 179.15(17) . . . 1_655 ?
C1 C4 C5 C6 0.3(3) 1_455 . . . ?
C1 C4 C5 P2 -178.78(16) 1_455 . . . ?
O3 P2 C5 C4 -104.61(17) 2_646 . . . ?
O6 P2 C5 C4 23.05(19) . . . . ?
O7 P2 C5 C4 137.62(16) 3_677 . . . ?
O3 P2 C5 C6 76.34(18) 2_646 . . . ?
O6 P2 C5 C6 -156.00(16) . . . . ?
O7 P2 C5 C6 -41.44(19) 3_677 . . . ?
C4 C5 C6 C3 -0.2(3) . . . 1_455 ?
P2 C5 C6 C3 178.90(17) . . . 1_455 ?
